data_4326304
loop_
_publ_author_name
'Xiuchao Luo'
'Daibing Luo'
'Hongmei Zeng'
'Maochu Gong'
'Yaoqiang Chen'
'Zhien Lin'

_publ_section_title
;
 A 3,4-Connected Beryllium Phosphite Framework Containing 24-Ring Channels
 with a Very Low Density
;
_journal_name_full 'Inorganic Chemistry'
_journal_page_first 8697
_journal_page_last 8699
_journal_paper_doi 10.1021/ic2014539
_journal_volume 50
_journal_year 2011
_chemical_formula_sum 'C8 H28 Be3 N2 O12 P4'
_chemical_formula_weight 495.23
_chemical_name_systematic
; 
 ? 
;
_space_group_IT_number 148
_symmetry_cell_setting trigonal
_symmetry_space_group_name_Hall '-R 3'
_symmetry_space_group_name_H-M 'R -3 :H'
_atom_sites_solution_hydrogens geom
_atom_sites_solution_primary direct
_atom_sites_solution_secondary difmap
_audit_creation_method SHELXL-97
_cell_angle_alpha 90.00
_cell_angle_beta 90.00
_cell_angle_gamma 120.00
_cell_formula_units_Z 18
_cell_length_a 31.3790(5)
_cell_length_b 31.3790(5)
_cell_length_c 12.6840(2)
_cell_measurement_reflns_used 3988
_cell_measurement_temperature 293(2)
_cell_measurement_theta_max 29.3032
_cell_measurement_theta_min 3.1377
_cell_volume 10816.0(3)
_computing_structure_refinement 'SHELXL-97 (Sheldrick, 1997)'
_computing_structure_solution 'SHELXS-97 (Sheldrick, 1990)'
_diffrn_ambient_temperature 293(2)
_diffrn_measured_fraction_theta_full 0.998
_diffrn_measured_fraction_theta_max 0.998
_diffrn_measurement_device_type 'Xcalibur, Eos'
_diffrn_measurement_method '\w scans'
_diffrn_radiation_monochromator graphite
_diffrn_radiation_source 'fine-focus sealed tube'
_diffrn_radiation_type MoK\a
_diffrn_radiation_wavelength 0.71073
_diffrn_reflns_av_R_equivalents 0.0232
_diffrn_reflns_av_sigmaI/netI 0.0423
_diffrn_reflns_limit_h_max 30
_diffrn_reflns_limit_h_min -33
_diffrn_reflns_limit_k_max 37
_diffrn_reflns_limit_k_min -33
_diffrn_reflns_limit_l_max 14
_diffrn_reflns_limit_l_min -15
_diffrn_reflns_number 9256
_diffrn_reflns_theta_full 24.99
_diffrn_reflns_theta_max 24.99
_diffrn_reflns_theta_min 3.14
_exptl_absorpt_coefficient_mu 0.364
_exptl_absorpt_correction_T_max 1.00000
_exptl_absorpt_correction_T_min 0.99505
_exptl_absorpt_correction_type multi-scan
_exptl_crystal_colour colorless
_exptl_crystal_density_diffrn 1.369
_exptl_crystal_description rod
_exptl_crystal_F_000 4644
_exptl_crystal_size_max 0.20
_exptl_crystal_size_mid 0.06
_exptl_crystal_size_min 0.06
_refine_diff_density_max 1.374
_refine_diff_density_min -0.389
_refine_diff_density_rms 0.081
_refine_ls_extinction_method none
_refine_ls_goodness_of_fit_ref 1.042
_refine_ls_hydrogen_treatment mixed
_refine_ls_matrix_type full
_refine_ls_number_parameters 260
_refine_ls_number_reflns 4224
_refine_ls_number_restraints 0
_refine_ls_restrained_S_all 1.042
_refine_ls_R_factor_all 0.0765
_refine_ls_R_factor_gt 0.0556
_refine_ls_shift/su_max 0.004
_refine_ls_shift/su_mean 0.000
_refine_ls_structure_factor_coef Fsqd
_refine_ls_weighting_details 'calc w=1/[\s^2^(Fo^2^)+(0.0743P)^2^+60.8049P] where P=(Fo^2^+2Fc^2^)/3'
_refine_ls_weighting_scheme calc
_refine_ls_wR_factor_gt 0.1462
_refine_ls_wR_factor_ref 0.1591
_reflns_number_gt 3233
_reflns_number_total 4224
_reflns_threshold_expression >2sigma(I)
_cod_data_source_file ic2014539_si_001.cif
_cod_data_source_block 1
_cod_original_sg_symbol_H-M 'R -3'
_cod_database_code 4326304

loop_
_symmetry_equiv_pos_as_xyz
'x, y, z'
'-y, x-y, z'
'-x+y, -x, z'
'x+2/3, y+1/3, z+1/3'
'-y+2/3, x-y+1/3, z+1/3'
'-x+y+2/3, -x+1/3, z+1/3'
'x+1/3, y+2/3, z+2/3'
'-y+1/3, x-y+2/3, z+2/3'
'-x+y+1/3, -x+2/3, z+2/3'
'-x, -y, -z'
'y, -x+y, -z'
'x-y, x, -z'
'-x+2/3, -y+1/3, -z+1/3'
'y+2/3, -x+y+1/3, -z+1/3'
'x-y+2/3, x+1/3, -z+1/3'
'-x+1/3, -y+2/3, -z+2/3'
'y+1/3, -x+y+2/3, -z+2/3'
'x-y+1/3, x+2/3, -z+2/3'

loop_
_atom_site_label
_atom_site_type_symbol
_atom_site_fract_x
_atom_site_fract_y
_atom_site_fract_z
_atom_site_U_iso_or_equiv
_atom_site_adp_type
_atom_site_occupancy
_atom_site_symmetry_multiplicity
_atom_site_calc_flag
_atom_site_refinement_flags
P1 P 0.01109(4) 0.70208(3) 0.39639(7) 0.0230(3) Uani 1 1 d .
H1 H -0.0116(8) 0.7348(12) 0.3911(2) 0.080 Uiso 1 1 calc R
P2 P 0.00639(4) 0.56814(4) 0.51438(7) 0.0288(3) Uani 1 1 d .
H2 H -0.0434(19) 0.5572(4) 0.4962(7) 0.080 Uiso 1 1 calc R
P3 P 0.14201(4) 0.86024(4) 0.46372(7) 0.0297(3) Uani 1 1 d .
H3 H 0.1240(7) 0.8908(13) 0.4405(10) 0.080 Uiso 1 1 calc R
P4 P 0.14610(4) 0.74262(4) 0.55103(8) 0.0303(3) Uani 1 1 d .
H4 H 0.1763(13) 0.7259(7) 0.5574(3) 0.080 Uiso 1 1 calc R
Be1 Be 0.1602(2) 0.8306(2) 0.6667(4) 0.0352(13) Uani 1 1 d .
Be2 Be 0.1122(2) 0.76739(19) 0.3576(4) 0.0315(12) Uani 1 1 d .
Be3 Be 0.04364(18) 0.66982(17) 0.5788(3) 0.0213(10) Uani 1 1 d .
O1 O 0.02349(9) 0.70032(9) 0.51078(17) 0.0235(6) Uani 1 1 d .
O2 O 0.05606(11) 0.72560(11) 0.3269(2) 0.0434(8) Uani 1 1 d .
O3 O -0.02723(9) 0.65235(10) 0.35596(18) 0.0299(6) Uani 1 1 d .
O4 O 0.03901(12) 0.62351(10) 0.5161(2) 0.0400(8) Uani 1 1 d .
O5 O 0.02157(12) 0.54847(11) 0.4225(2) 0.0413(8) Uani 1 1 d .
O6 O 0.00768(14) 0.54626(11) 0.6189(2) 0.0508(9) Uani 1 1 d .
O7 O 0.13994(11) 0.85539(11) 0.5823(2) 0.0394(7) Uani 1 1 d .
O8 O 0.10872(11) 0.81245(11) 0.4080(2) 0.0410(8) Uani 1 1 d .
O9 O 0.19408(11) 0.88575(11) 0.4235(2) 0.0444(8) Uani 1 1 d .
O10 O 0.13814(11) 0.74571(12) 0.4344(2) 0.0420(8) Uani 1 1 d .
O11 O 0.17179(11) 0.79198(11) 0.6056(2) 0.0443(8) Uani 1 1 d .
O12 O 0.10084(11) 0.70613(11) 0.6096(2) 0.0420(8) Uani 1 1 d .
N1 N 0.02689(16) 0.77572(14) 0.6393(3) 0.0465(10) Uani 1 1 d .
H1F H 0.0217 0.7505 0.5983 0.070 Uiso 1 1 calc R
H1G H 0.0104 0.7644 0.6994 0.070 Uiso 1 1 calc R
H1H H 0.0589 0.7940 0.6531 0.070 Uiso 1 1 calc R
N2 N -0.11906(14) 0.60855(15) 0.4649(3) 0.0475(10) Uani 1 1 d .
H1C H -0.0953 0.6283 0.5091 0.071 Uiso 1 1 calc R
H1D H -0.1369 0.6223 0.4472 0.071 Uiso 1 1 calc R
H1E H -0.1057 0.6039 0.4072 0.071 Uiso 1 1 calc R
C1 C 0.0102(2) 0.8055(2) 0.5856(5) 0.0621(15) Uani 1 1 d .
H1A H -0.0245 0.7852 0.5691 0.075 Uiso 1 1 calc R
H1B H 0.0279 0.8174 0.5197 0.075 Uiso 1 1 calc R
C2 C 0.0175(3) 0.8482(3) 0.6502(7) 0.115(3) Uani 1 1 d .
H2A H 0.0522 0.8688 0.6661 0.138 Uiso 1 1 calc R
H2B H 0.0000 0.8365 0.7164 0.138 Uiso 1 1 calc R
C3 C -0.0008(5) 0.8787(4) 0.5928(14) 0.231(8) Uani 1 1 d .
H3A H 0.0171 0.8903 0.5269 0.278 Uiso 1 1 calc R
H3B H -0.0353 0.8576 0.5759 0.278 Uiso 1 1 calc R
C4 C 0.0050(8) 0.9219(6) 0.6541(17) 0.299(11) Uani 1 1 d .
C5 C -0.1502(3) 0.5617(3) 0.5155(6) 0.099(2) Uani 1 1 d .
H5A H -0.1312 0.5555 0.5671 0.119 Uiso 1 1 calc R
H5B H -0.1767 0.5630 0.5523 0.119 Uiso 1 1 calc R
C6 C -0.1702(5) 0.5232(5) 0.4415(11) 0.185(5) Uani 1 1 d .
H6A H -0.1448 0.5176 0.4129 0.222 Uiso 1 1 calc R
H6B H -0.1857 0.5309 0.3840 0.222 Uiso 1 1 calc R
C7 C -0.2127(12) 0.4728(11) 0.509(2) 0.349(13) Uiso 1 1 d .
C8 C -0.170(2) 0.4713(18) 0.549(4) 0.32(2) Uiso 0.50 1 d P
C8' C -0.2278(16) 0.4333(17) 0.397(3) 0.291(19) Uiso 0.50 1 d P

loop_
_atom_site_aniso_label
_atom_site_aniso_U_11
_atom_site_aniso_U_22
_atom_site_aniso_U_33
_atom_site_aniso_U_23
_atom_site_aniso_U_13
_atom_site_aniso_U_12
P1 0.0292(6) 0.0234(5) 0.0133(4) -0.0008(4) -0.0023(4) 0.0109(4)
P2 0.0509(7) 0.0265(6) 0.0147(5) -0.0019(4) -0.0026(4) 0.0237(5)
P3 0.0336(6) 0.0272(6) 0.0180(5) 0.0015(4) 0.0014(4) 0.0074(5)
P4 0.0256(6) 0.0353(6) 0.0263(5) 0.0014(4) 0.0009(4) 0.0123(5)
Be1 0.032(3) 0.038(3) 0.013(2) 0.000(2) 0.002(2) 0.000(2)
Be2 0.034(3) 0.027(3) 0.017(2) -0.001(2) 0.001(2) 0.003(2)
Be3 0.028(3) 0.023(2) 0.016(2) 0.0026(18) 0.0031(18) 0.014(2)
O1 0.0322(15) 0.0253(14) 0.0143(12) -0.0020(10) -0.0023(10) 0.0152(12)
O2 0.0391(17) 0.0385(17) 0.0177(13) -0.0048(12) 0.0025(12) -0.0069(14)
O3 0.0236(14) 0.0374(16) 0.0186(13) -0.0074(11) 0.0012(10) 0.0075(12)
O4 0.070(2) 0.0301(16) 0.0241(14) -0.0013(12) 0.0068(14) 0.0278(16)
O5 0.077(2) 0.0385(17) 0.0181(13) -0.0070(12) -0.0028(14) 0.0363(17)
O6 0.109(3) 0.0362(17) 0.0171(14) -0.0006(12) -0.0039(15) 0.044(2)
O7 0.0436(18) 0.0475(19) 0.0191(14) 0.0034(12) 0.0080(12) 0.0166(15)
O8 0.0378(17) 0.0335(17) 0.0395(17) -0.0082(13) -0.0077(13) 0.0087(14)
O9 0.0382(18) 0.0461(19) 0.0199(14) 0.0034(13) 0.0049(12) -0.0007(15)
O10 0.0486(19) 0.053(2) 0.0236(14) -0.0008(13) 0.0032(13) 0.0248(16)
O11 0.0366(17) 0.0413(18) 0.0396(17) -0.0065(14) -0.0008(13) 0.0080(15)
O12 0.0304(17) 0.0455(19) 0.0353(16) 0.0132(14) -0.0029(13) 0.0080(14)
N1 0.072(3) 0.045(2) 0.0302(19) -0.0061(16) -0.0057(18) 0.034(2)
N2 0.046(2) 0.057(3) 0.0320(19) 0.0058(18) 0.0006(17) 0.020(2)
C1 0.051(3) 0.054(3) 0.087(4) 0.009(3) 0.000(3) 0.030(3)
C2 0.128(7) 0.062(5) 0.175(9) 0.001(5) 0.023(6) 0.062(5)
C3 0.208(14) 0.106(9) 0.42(2) -0.014(12) -0.052(15) 0.111(10)
C4 0.33(2) 0.150(13) 0.48(3) -0.070(16) -0.05(2) 0.168(16)
C5 0.102(6) 0.080(5) 0.098(6) 0.004(4) 0.002(5) 0.033(5)
C6 0.197(13) 0.121(10) 0.206(13) -0.006(10) 0.030(11) 0.057(10)

loop_
_atom_type_symbol
_atom_type_description
_atom_type_scat_dispersion_real
_atom_type_scat_dispersion_imag
_atom_type_scat_source
C C 0.0033 0.0016 'International Tables Vol C Tables 4.2.6.8 and 6.1.1.4'
H H 0.0000 0.0000 'International Tables Vol C Tables 4.2.6.8 and 6.1.1.4'
Be Be 0.0005 0.0002 'International Tables Vol C Tables 4.2.6.8 and 6.1.1.4'
N N 0.0061 0.0033 'International Tables Vol C Tables 4.2.6.8 and 6.1.1.4'
O O 0.0106 0.0060 'International Tables Vol C Tables 4.2.6.8 and 6.1.1.4'
P P 0.1023 0.0942 'International Tables Vol C Tables 4.2.6.8 and 6.1.1.4'

loop_
_geom_angle_atom_site_label_1
_geom_angle_atom_site_label_2
_geom_angle_atom_site_label_3
_geom_angle
_geom_angle_site_symmetry_1
_geom_angle_site_symmetry_3
O3 P1 O2 112.04(15) . .
O3 P1 O1 112.09(15) . .
O2 P1 O1 112.61(16) . .
O3 P1 H1 106.5 . .
O2 P1 H1 106.5 . .
O1 P1 H1 106.5 . .
O6 P2 O5 114.20(17) . .
O6 P2 O4 110.76(17) . .
O5 P2 O4 108.15(17) . .
O6 P2 H2 107.8 . .
O5 P2 H2 107.8 . .
O4 P2 H2 107.8 . .
O9 P3 O8 113.46(18) . .
O9 P3 O7 111.87(16) . .
O8 P3 O7 113.17(17) . .
O9 P3 H3 105.9 . .
O8 P3 H3 105.9 . .
O7 P3 H3 105.9 . .
O12 P4 O11 111.84(18) . .
O12 P4 O10 114.17(17) . .
O11 P4 O10 113.82(18) . .
O12 P4 H4 105.3 . .
O11 P4 H4 105.3 . .
O10 P4 H4 105.3 . .
O5 Be1 O6 112.5(3) 5_565 14_456
O5 Be1 O11 114.7(4) 5_565 .
O6 Be1 O11 104.7(4) 14_456 .
O5 Be1 O7 105.3(4) 5_565 .
O6 Be1 O7 110.5(4) 14_456 .
O11 Be1 O7 109.2(3) . .
O8 Be2 O10 113.6(3) . .
O8 Be2 O9 112.5(3) . 16_565
O10 Be2 O9 109.9(4) . 16_565
O8 Be2 O2 106.3(4) . .
O10 Be2 O2 111.9(3) . .
O9 Be2 O2 102.1(3) 16_565 .
O4 Be3 O3 111.7(3) . 5_565
O4 Be3 O12 108.9(3) . .
O3 Be3 O12 105.6(3) 5_565 .
O4 Be3 O1 112.6(3) . .
O3 Be3 O1 108.3(3) 5_565 .
O12 Be3 O1 109.4(3) . .
P1 O1 Be3 135.4(2) . .
P1 O2 Be2 128.6(2) . .
P1 O3 Be3 137.0(2) . 9_454
P2 O4 Be3 138.9(3) . .
P2 O5 Be1 146.0(3) . 9_454
P2 O6 Be1 138.7(3) . 15_556
P3 O7 Be1 134.1(3) . .
P3 O8 Be2 138.1(3) . .
P3 O9 Be2 136.7(3) . 16_565
P4 O10 Be2 138.5(3) . .
P4 O11 Be1 141.2(3) . .
P4 O12 Be3 135.2(2) . .
C1 N1 H1F 109.5 . .
C1 N1 H1G 109.5 . .
H1F N1 H1G 109.5 . .
C1 N1 H1H 109.5 . .
H1F N1 H1H 109.5 . .
H1G N1 H1H 109.5 . .
C5 N2 H1C 109.5 . .
C5 N2 H1D 109.5 . .
H1C N2 H1D 109.5 . .
C5 N2 H1E 109.5 . .
H1C N2 H1E 109.5 . .
H1D N2 H1E 109.5 . .
N1 C1 C2 112.3(5) . .
N1 C1 H1A 109.1 . .
C2 C1 H1A 109.1 . .
N1 C1 H1B 109.1 . .
C2 C1 H1B 109.1 . .
H1A C1 H1B 107.9 . .
C1 C2 C3 111.4(9) . .
C1 C2 H2A 109.3 . .
C3 C2 H2A 109.3 . .
C1 C2 H2B 109.3 . .
C3 C2 H2B 109.3 . .
H2A C2 H2B 108.0 . .
C4 C3 C2 114.1(14) . .
C4 C3 H3A 108.7 . .
C2 C3 H3A 108.7 . .
C4 C3 H3B 108.7 . .
C2 C3 H3B 108.7 . .
H3A C3 H3B 107.6 . .
C6 C5 N2 111.2(8) . .
C6 C5 H5A 109.4 . .
N2 C5 H5A 109.4 . .
C6 C5 H5B 109.4 . .
N2 C5 H5B 109.4 . .
H5A C5 H5B 108.0 . .
C5 C6 C7 105.7(14) . .
C5 C6 H6A 110.6 . .
C7 C6 H6A 110.6 . .
C5 C6 H6B 110.6 . .
C7 C6 H6B 110.6 . .
H6A C6 H6B 108.7 . .
C8 C7 C6 84(3) . .
C8 C7 C8' 101(3) . .
C6 C7 C8' 94(2) . .

loop_
_geom_bond_atom_site_label_1
_geom_bond_atom_site_label_2
_geom_bond_distance
_geom_bond_site_symmetry_2
P1 O3 1.506(3) .
P1 O2 1.507(3) .
P1 O1 1.510(2) .
P1 H1 1.5159 .
P2 O6 1.502(3) .
P2 O5 1.504(3) .
P2 O4 1.513(3) .
P2 H2 1.4420 .
P3 O9 1.504(3) .
P3 O8 1.508(3) .
P3 O7 1.509(3) .
P3 H3 1.3654 .
P4 O12 1.501(3) .
P4 O11 1.510(3) .
P4 O10 1.512(3) .
P4 H4 1.2958 .
Be1 O5 1.609(5) 5_565
Be1 O6 1.624(6) 14_456
Be1 O11 1.626(7) .
Be1 O7 1.628(6) .
Be2 O8 1.605(6) .
Be2 O10 1.621(6) .
Be2 O9 1.626(5) 16_565
Be2 O2 1.633(6) .
Be3 O4 1.598(5) .
Be3 O3 1.613(5) 5_565
Be3 O12 1.621(6) .
Be3 O1 1.633(5) .
O3 Be3 1.613(5) 9_454
O5 Be1 1.609(5) 9_454
O6 Be1 1.624(6) 15_556
O9 Be2 1.626(5) 16_565
N1 C1 1.450(6) .
N1 H1F 0.8900 .
N1 H1G 0.8900 .
N1 H1H 0.8900 .
N2 C5 1.446(8) .
N2 H1C 0.8900 .
N2 H1D 0.8900 .
N2 H1E 0.8900 .
C1 C2 1.488(9) .
C1 H1A 0.9700 .
C1 H1B 0.9700 .
C2 C3 1.524(13) .
C2 H2A 0.9700 .
C2 H2B 0.9700 .
C3 C4 1.493(18) .
C3 H3A 0.9700 .
C3 H3B 0.9700 .
C5 C6 1.407(13) .
C5 H5A 0.9700 .
C5 H5B 0.9700 .
C6 C7 1.70(3) .
C6 H6A 0.9700 .
C6 H6B 0.9700 .
C7 C8 1.44(5) .
C7 C8' 1.78(4) .

loop_
_geom_hbond_atom_site_label_D
_geom_hbond_atom_site_label_H
_geom_hbond_atom_site_label_A
_geom_hbond_distance_DH
_geom_hbond_distance_HA
_geom_hbond_distance_DA
_geom_hbond_angle_DHA
_geom_hbond_site_symmetry_A
N1 H1F O1 0.89 1.95 2.831(4) 169.4 .
N1 H1G O4 0.89 2.33 2.917(4) 123.6 5_565
N1 H1H O5 0.89 2.14 2.926(5) 146.6 5_565
N2 H1C O2 0.89 2.22 3.072(5) 158.9 5_565
N2 H1D O6 0.89 2.30 2.865(5) 121.3 9_454
N2 H1E O3 0.89 2.25 2.853(5) 124.9 .
